data_2208609
loop_
_publ_author_name
'Odaba\,so\(glu, Mustafa'
'B\"uy\"ukg\"ung\"or, Orhan'

_publ_section_title
;
 5,7-Dimethyl-1,2,4-triazolo[1,5-<i>a</i>]pyrimidine
;
_journal_coeditor_code HG2011
_journal_issue 4
_journal_name_full 'Acta Crystallographica Section E'
_journal_page_first o1310
_journal_page_last o1311
_journal_paper_doi 10.1107/S1600536806008166
_journal_volume 62
_journal_year 2006
_chemical_formula_iupac 'C7 H8 N4'
_chemical_formula_moiety 'C7 H8 N4'
_chemical_formula_sum 'C7 H8 N4'
_chemical_formula_weight 148.17
_chemical_name_systematic
;
5,7-dimethyl-1,2,4-triazolo[1,5-a]pyrimidine
;
_space_group_IT_number 14
_symmetry_cell_setting monoclinic
_symmetry_space_group_name_Hall '-P 2ybc'
_symmetry_space_group_name_H-M 'P 1 21/c 1'
_atom_sites_solution_hydrogens geom
_atom_sites_solution_primary direct
_atom_sites_solution_secondary difmap
_audit_creation_method SHELXL-97
_cell_angle_alpha 90.00
_cell_angle_beta 90.303(9)
_cell_angle_gamma 90.00
_cell_formula_units_Z 8
_cell_length_a 7.0872(8)
_cell_length_b 12.8239(13)
_cell_length_c 16.527(2)
_cell_measurement_reflns_used 15967
_cell_measurement_temperature 296
_cell_measurement_theta_max 27.97
_cell_measurement_theta_min 2.01
_cell_volume 1502.0(3)
_computing_cell_refinement X-AREA
_computing_data_collection 'X-AREA (Stoe & Cie, 2002)'
_computing_data_reduction 'X-RED32 (Stoe & Cie, 2002)'
_computing_molecular_graphics 'ORTEP-3 for Windows (Farrugia, 1997)'
_computing_publication_material 'WinGX (Farrugia, 1999)'
_computing_structure_refinement 'SHELXL97 (Sheldrick, 1997)'
_computing_structure_solution 'SHELXS97 (Sheldrick, 1990)'
_diffrn_ambient_temperature 296
_diffrn_detector_area_resol_mean 6.67
_diffrn_measured_fraction_theta_full 0.997
_diffrn_measured_fraction_theta_max 0.997
_diffrn_measurement_device '2-circle goniometer'
_diffrn_measurement_device_type 'Stoe IPDS-2'
_diffrn_measurement_method \w
_diffrn_radiation_monochromator graphite
_diffrn_radiation_source 'fine-focus sealed tube'
_diffrn_radiation_type MoK\a
_diffrn_radiation_wavelength 0.71073
_diffrn_reflns_av_R_equivalents 0.0555
_diffrn_reflns_av_sigmaI/netI 0.0432
_diffrn_reflns_limit_h_max 8
_diffrn_reflns_limit_h_min -8
_diffrn_reflns_limit_k_max 15
_diffrn_reflns_limit_k_min -15
_diffrn_reflns_limit_l_max 20
_diffrn_reflns_limit_l_min -20
_diffrn_reflns_number 9749
_diffrn_reflns_theta_full 26.00
_diffrn_reflns_theta_max 26.00
_diffrn_reflns_theta_min 2.01
_diffrn_standards_decay_% <2
_diffrn_standards_number 0
_exptl_absorpt_coefficient_mu 0.087
_exptl_absorpt_correction_T_max 0.984
_exptl_absorpt_correction_T_min 0.972
_exptl_absorpt_correction_type integration
_exptl_absorpt_process_details '(X-RED32; Stoe & Cie, 2002)'
_exptl_crystal_colour colorless
_exptl_crystal_density_diffrn 1.306
_exptl_crystal_density_method 'not measured'
_exptl_crystal_description prism
_exptl_crystal_F_000 624
_exptl_crystal_size_max 0.46
_exptl_crystal_size_mid 0.37
_exptl_crystal_size_min 0.28
_refine_diff_density_max 0.284
_refine_diff_density_min -0.263
_refine_ls_extinction_method none
_refine_ls_goodness_of_fit_ref 1.046
_refine_ls_hydrogen_treatment constr
_refine_ls_matrix_type full
_refine_ls_number_parameters 203
_refine_ls_number_reflns 2946
_refine_ls_number_restraints 0
_refine_ls_restrained_S_all 1.046
_refine_ls_R_factor_all 0.0951
_refine_ls_R_factor_gt 0.0615
_refine_ls_shift/su_max 0.000
_refine_ls_shift/su_mean 0.000
_refine_ls_structure_factor_coef Fsqd
_refine_ls_weighting_details 'calc w=1/[\s^2^(Fo^2^)+(0.1069P)^2^+0.0599P] where P=(Fo^2^+2Fc^2^)/3'
_refine_ls_weighting_scheme calc
_refine_ls_wR_factor_gt 0.1644
_refine_ls_wR_factor_ref 0.1861
_reflns_number_gt 1890
_reflns_number_total 2946
_reflns_threshold_expression I>2\s(I)
_cod_data_source_file hg2011.cif
_cod_data_source_block I
_cod_original_sg_symbol_H-M 'P 21/c'
_cod_database_code 2208609

loop_
_symmetry_equiv_pos_as_xyz
'x, y, z'
'-x, y+1/2, -z+1/2'
'-x, -y, -z'
'x, -y-1/2, z-1/2'

loop_
_atom_site_type_symbol
_atom_site_label
_atom_site_fract_x
_atom_site_fract_y
_atom_site_fract_z
_atom_site_U_iso_or_equiv
_atom_site_adp_type
_atom_site_calc_flag
_atom_site_refinement_flags
_atom_site_occupancy
C C1 -0.0458(4) 0.7342(2) 0.21526(15) 0.0574(6) Uani d . 1
C C2 -0.0005(4) 0.82126(19) 0.26353(16) 0.0584(7) Uani d . 1
H H2 -0.0162 0.8880 0.2425 0.070 Uiso calc R 1
C C3 0.0654(3) 0.80948(17) 0.33969(14) 0.0525(6) Uani d . 1
C C4 0.0414(3) 0.62454(16) 0.31549(14) 0.0475(5) Uani d . 1
C C5 0.1403(4) 0.57149(19) 0.42750(15) 0.0562(6) Uani d . 1
H H5 0.1760 0.5255 0.4683 0.067 Uiso calc R 1
C C6 -0.1211(5) 0.7499(3) 0.13100(16) 0.0794(9) Uani d . 1
H H6A -0.0178 0.7577 0.0942 0.095 Uiso calc R 1
H H6B -0.1980 0.8115 0.1295 0.095 Uiso calc R 1
H H6C -0.1957 0.6906 0.1155 0.095 Uiso calc R 1
C C7 0.1192(5) 0.8933(2) 0.39744(17) 0.0731(8) Uani d . 1
H H7A 0.2466 0.8824 0.4155 0.088 Uiso calc R 1
H H7B 0.0360 0.8918 0.4431 0.088 Uiso calc R 1
H H7C 0.1098 0.9598 0.3710 0.088 Uiso calc R 1
C C11 0.4548(4) 0.5743(2) 0.20626(14) 0.0569(6) Uani d . 1
C C12 0.5048(4) 0.48277(19) 0.24904(15) 0.0565(6) Uani d . 1
H H12 0.4915 0.4183 0.2239 0.068 Uiso calc R 1
C C13 0.5714(3) 0.48701(17) 0.32573(14) 0.0502(5) Uani d . 1
C C14 0.5362(3) 0.67383(16) 0.31445(14) 0.0476(5) Uani d . 1
C C15 0.6316(4) 0.71502(19) 0.42900(14) 0.0557(6) Uani d . 1
H H15 0.6649 0.7566 0.4729 0.067 Uiso calc R 1
C C16 0.3814(5) 0.5671(3) 0.12150(17) 0.0852(10) Uani d . 1
H H16A 0.4829 0.5499 0.0857 0.102 Uiso calc R 1
H H16B 0.3277 0.6329 0.1059 0.102 Uiso calc R 1
H H16C 0.2863 0.5139 0.1185 0.102 Uiso calc R 1
C C17 0.6294(4) 0.39902(18) 0.37746(15) 0.0617(7) Uani d . 1
H H17A 0.6124 0.3348 0.3485 0.074 Uiso calc R 1
H H17B 0.5538 0.3981 0.4255 0.074 Uiso calc R 1
H H17C 0.7599 0.4067 0.3921 0.074 Uiso calc R 1
N N1 -0.0255(3) 0.63682(17) 0.24042(12) 0.0553(5) Uani d . 1
N N2 0.0843(3) 0.70823(14) 0.36521(10) 0.0457(5) Uani d . 1
N N3 0.0778(3) 0.53674(15) 0.35595(12) 0.0559(5) Uani d . 1
N N4 0.1493(3) 0.67376(15) 0.43813(11) 0.0544(5) Uani d . 1
N N11 0.4696(3) 0.66885(16) 0.23820(12) 0.0569(5) Uani d . 1
N N12 0.5849(3) 0.58585(13) 0.35722(11) 0.0446(4) Uani d . 1
N N13 0.5660(3) 0.75760(15) 0.36069(12) 0.0559(5) Uani d . 1
N N14 0.6481(3) 0.61271(15) 0.43275(11) 0.0524(5) Uani d . 1

loop_
_atom_site_aniso_label
_atom_site_aniso_U_11
_atom_site_aniso_U_22
_atom_site_aniso_U_33
_atom_site_aniso_U_12
_atom_site_aniso_U_13
_atom_site_aniso_U_23
C1 0.0483(14) 0.0670(16) 0.0570(13) -0.0047(11) -0.0022(10) 0.0129(11)
C2 0.0564(16) 0.0528(14) 0.0661(15) -0.0003(11) 0.0003(11) 0.0147(11)
C3 0.0528(14) 0.0429(12) 0.0619(14) 0.0008(10) 0.0059(11) 0.0052(10)
C4 0.0444(13) 0.0460(12) 0.0521(12) -0.0049(9) 0.0018(9) -0.0010(9)
C5 0.0555(15) 0.0520(13) 0.0611(14) 0.0005(11) 0.0004(11) 0.0115(11)
C6 0.081(2) 0.098(2) 0.0590(16) -0.0113(17) -0.0132(14) 0.0197(15)
C7 0.091(2) 0.0516(14) 0.0765(18) -0.0010(14) 0.0042(15) -0.0063(13)
C11 0.0524(14) 0.0654(15) 0.0529(13) -0.0005(11) -0.0030(10) -0.0017(11)
C12 0.0571(15) 0.0520(14) 0.0604(14) -0.0035(11) 0.0031(10) -0.0077(11)
C13 0.0481(14) 0.0422(11) 0.0603(13) 0.0004(10) 0.0064(10) -0.0008(10)
C14 0.0445(13) 0.0446(12) 0.0538(12) 0.0026(9) 0.0030(9) 0.0037(9)
C15 0.0629(16) 0.0488(13) 0.0554(13) -0.0049(11) -0.0031(11) -0.0062(10)
C16 0.095(2) 0.101(2) 0.0599(16) 0.0066(19) -0.0172(15) -0.0071(16)
C17 0.0778(18) 0.0409(12) 0.0663(15) 0.0037(11) 0.0007(12) -0.0005(11)
N1 0.0521(13) 0.0614(13) 0.0523(11) -0.0088(9) -0.0011(9) -0.0004(9)
N2 0.0472(11) 0.0447(10) 0.0451(10) -0.0015(8) -0.0006(8) 0.0031(7)
N3 0.0607(13) 0.0452(10) 0.0617(11) -0.0013(9) 0.0003(9) 0.0038(9)
N4 0.0574(13) 0.0556(12) 0.0502(11) -0.0017(9) -0.0034(9) 0.0053(8)
N11 0.0573(13) 0.0578(13) 0.0558(12) 0.0038(9) -0.0029(9) 0.0065(9)
N12 0.0442(10) 0.0425(10) 0.0471(9) -0.0014(8) 0.0019(7) 0.0005(7)
N13 0.0638(13) 0.0431(10) 0.0608(11) -0.0007(9) 0.0013(9) 0.0004(9)
N14 0.0589(13) 0.0508(11) 0.0475(11) -0.0003(9) -0.0023(8) -0.0019(8)

loop_
_atom_type_symbol
_atom_type_description
_atom_type_scat_dispersion_real
_atom_type_scat_dispersion_imag
_atom_type_scat_source
C C 0.0033 0.0016 'International Tables Vol C Tables 4.2.6.8 and 6.1.1.4'
H H 0.0000 0.0000 'International Tables Vol C Tables 4.2.6.8 and 6.1.1.4'
N N 0.0061 0.0033 'International Tables Vol C Tables 4.2.6.8 and 6.1.1.4'
O O 0.0106 0.0060 'International Tables Vol C Tables 4.2.6.8 and 6.1.1.4'

loop_
_geom_angle_atom_site_label_1
_geom_angle_atom_site_label_2
_geom_angle_atom_site_label_3
_geom_angle
_geom_angle_publ_flag
N1 C1 C2 123.1(2) ?
N1 C1 C6 117.1(3) ?
C2 C1 C6 119.8(3) ?
C3 C2 C1 121.1(2) ?
C3 C2 H2 119.5 ?
C1 C2 H2 119.5 ?
C2 C3 N2 115.2(2) ?
C2 C3 C7 127.2(2) ?
N2 C3 C7 117.6(2) ?
N3 C4 N1 129.2(2) ?
N3 C4 N2 108.4(2) ?
N1 C4 N2 122.4(2) ?
N4 C5 N3 117.6(2) y
N4 C5 H5 121.2 ?
N3 C5 H5 121.2 ?
C1 C6 H6A 109.5 ?
C1 C6 H6B 109.5 ?
H6A C6 H6B 109.5 ?
C1 C6 H6C 109.5 ?
H6A C6 H6C 109.5 ?
H6B C6 H6C 109.5 ?
C3 C7 H7A 109.5 ?
C3 C7 H7B 109.5 ?
H7A C7 H7B 109.5 ?
C3 C7 H7C 109.5 ?
H7A C7 H7C 109.5 ?
H7B C7 H7C 109.5 ?
N11 C11 C12 122.7(2) ?
N11 C11 C16 117.1(3) ?
C12 C11 C16 120.1(3) ?
C13 C12 C11 121.4(2) ?
C13 C12 H12 119.3 ?
C11 C12 H12 119.3 ?
C12 C13 N12 114.6(2) ?
C12 C13 C17 127.5(2) ?
N12 C13 C17 117.9(2) ?
N13 C14 N11 128.9(2) y
N13 C14 N12 109.1(2) ?
N11 C14 N12 121.9(2) ?
N14 C15 N13 118.5(2) y
N14 C15 H15 120.8 ?
N13 C15 H15 120.8 ?
C11 C16 H16A 109.5 ?
C11 C16 H16B 109.5 ?
H16A C16 H16B 109.5 ?
C11 C16 H16C 109.5 ?
H16A C16 H16C 109.5 ?
H16B C16 H16C 109.5 ?
C13 C17 H17A 109.5 ?
C13 C17 H17B 109.5 ?
H17A C17 H17B 109.5 ?
C13 C17 H17C 109.5 ?
H17A C17 H17C 109.5 ?
H17B C17 H17C 109.5 ?
C1 N1 C4 116.1(2) ?
N4 N2 C3 127.70(19) y
N4 N2 C4 110.23(18) ?
C3 N2 C4 122.04(19) ?
C4 N3 C5 102.97(19) ?
C5 N4 N2 100.84(19) ?
C11 N11 C14 116.3(2) ?
N14 N12 C13 126.88(18) ?
N14 N12 C14 110.04(18) ?
C13 N12 C14 123.07(19) y
C14 N13 C15 102.02(19) ?
C15 N14 N12 100.32(18) ?

loop_
_geom_bond_atom_site_label_1
_geom_bond_atom_site_label_2
_geom_bond_distance
_geom_bond_publ_flag
C1 N1 1.323(3) y
C1 C2 1.409(4) y
C1 C6 1.502(3) ?
C2 C3 1.349(3) y
C2 H2 0.9300 ?
C3 N2 1.372(3) y
C3 C7 1.486(3) ?
C4 N3 1.334(3) y
C4 N1 1.335(3) y
C4 N2 1.385(3) y
C5 N4 1.325(3) y
C5 N3 1.337(3) y
C5 H5 0.9300 ?
C6 H6A 0.9600 ?
C6 H6B 0.9600 ?
C6 H6C 0.9600 ?
C7 H7A 0.9600 ?
C7 H7B 0.9600 ?
C7 H7C 0.9600 ?
C11 N11 1.326(3) y
C11 C12 1.415(4) y
C11 C16 1.495(3) ?
C12 C13 1.351(3) y
C12 H12 0.9300 ?
C13 N12 1.373(3) y
C13 C17 1.473(3) ?
C14 N13 1.335(3) y
C14 N11 1.345(3) y
C14 N12 1.375(3) y
C15 N14 1.319(3) y
C15 N13 1.336(3) y
C15 H15 0.9300 ?
C16 H16A 0.9600 ?
C16 H16B 0.9600 ?
C16 H16C 0.9600 ?
C17 H17A 0.9600 ?
C17 H17B 0.9600 ?
C17 H17C 0.9600 ?
N2 N4 1.362(3) y
N12 N14 1.368(3) y

loop_
_geom_hbond_atom_site_label_D
_geom_hbond_atom_site_label_H
_geom_hbond_atom_site_label_A
_geom_hbond_site_symmetry_A
_geom_hbond_distance_DH
_geom_hbond_distance_HA
_geom_hbond_distance_DA
_geom_hbond_angle_DHA
C2 H2 N3 2 0.93 2.54 3.439(3) 162
C12 H12 N13 2_645 0.93 2.52 3.445(3) 172

loop_
_geom_torsion_atom_site_label_1
_geom_torsion_atom_site_label_2
_geom_torsion_atom_site_label_3
_geom_torsion_atom_site_label_4
_geom_torsion
N1 C1 C2 C3 -0.7(4)
C6 C1 C2 C3 179.2(3)
C1 C2 C3 N2 0.2(4)
C1 C2 C3 C7 179.9(3)
N11 C11 C12 C13 -0.1(4)
C16 C11 C12 C13 -179.9(3)
C11 C12 C13 N12 0.2(3)
C11 C12 C13 C17 -179.8(2)
C2 C1 N1 C4 0.0(4)
C6 C1 N1 C4 -179.9(2)
N3 C4 N1 C1 -179.2(2)
N2 C4 N1 C1 1.1(4)
C2 C3 N2 N4 179.0(2)
C7 C3 N2 N4 -0.7(4)
C2 C3 N2 C4 1.0(3)
C7 C3 N2 C4 -178.7(2)
N3 C4 N2 N4 0.2(3)
N1 C4 N2 N4 179.9(2)
N3 C4 N2 C3 178.5(2)
N1 C4 N2 C3 -1.7(4)
N1 C4 N3 C5 -179.7(2)
N2 C4 N3 C5 0.1(3)
N4 C5 N3 C4 -0.3(3)
N3 C5 N4 N2 0.4(3)
C3 N2 N4 C5 -178.5(2)
C4 N2 N4 C5 -0.3(2)
C12 C11 N11 C14 0.3(4)
C16 C11 N11 C14 -179.9(3)
N13 C14 N11 C11 179.7(2)
N12 C14 N11 C11 -0.5(4)
C12 C13 N12 N14 -179.7(2)
C17 C13 N12 N14 0.2(3)
C12 C13 N12 C14 -0.4(3)
C17 C13 N12 C14 179.5(2)
N13 C14 N12 N14 -0.1(3)
N11 C14 N12 N14 -180.0(2)
N13 C14 N12 C13 -179.5(2)
N11 C14 N12 C13 0.6(4)
N11 C14 N13 C15 179.9(3)
N12 C14 N13 C15 0.1(3)
N14 C15 N13 C14 0.0(3)
N13 C15 N14 N12 0.0(3)
C13 N12 N14 C15 179.5(2)
C14 N12 N14 C15 0.1(2)

loop_
_cod_related_entry_id
_cod_related_entry_database
_cod_related_entry_code
1 ChemSpider 22771
